data_1514625
loop_
_publ_author_name
'Lalrempuia, Ralte'
'Stasch, Andreas'
'Jones, Cameron'

_publ_section_title
;
 The reductive disproportionation of CO2 using a magnesium(i) complex:
 analogies with low valent f-block chemistry
;
_journal_issue 12
_journal_name_full 'Chemical Science'
_journal_page_first 4383
_journal_paper_doi 10.1039/c3sc52242c
_journal_volume 4
_journal_year 2013
_chemical_formula_sum 'C59 H82 Mg2 N4 O S2'
_chemical_formula_weight 976.03
_chemical_name_systematic
; 
 ? 
;
_space_group_IT_number 61
_symmetry_cell_setting orthorhombic
_symmetry_space_group_name_Hall '-P 2ac 2ab'
_symmetry_space_group_name_H-M 'P b c a'
_atom_sites_solution_hydrogens geom
_atom_sites_solution_primary direct
_atom_sites_solution_secondary difmap
_audit_creation_method SHELXL-97
_cell_angle_alpha 90.00
_cell_angle_beta 90.00
_cell_angle_gamma 90.00
_cell_formula_units_Z 8
_cell_length_a 14.860(3)
_cell_length_b 17.210(3)
_cell_length_c 45.300(9)
_cell_measurement_temperature 100(2)
_cell_volume 11585(4)
_computing_cell_refinement 'XDS (Kabsch, 1993)'
_computing_data_collection 'Blu-Ice (McPhillips, 2002)'
_computing_data_reduction 'XDS (Kabsch, 1993)'
_computing_molecular_graphics X-Seed
_computing_publication_material CifTAB
_computing_structure_refinement 'SHELXL-97 (Sheldrick, 1997)'
_computing_structure_solution 'SHELXS-97 (Sheldrick, 1990)'
_diffrn_ambient_temperature 100(2)
_diffrn_measured_fraction_theta_full 0.997
_diffrn_measured_fraction_theta_max 0.997
_diffrn_measurement_device_type 'ADSC Quantum 210r'
_diffrn_radiation_source 'Australian Synchrotron'
_diffrn_radiation_type Synchrotron
_diffrn_radiation_wavelength 0.71080
_diffrn_reflns_av_R_equivalents 0.1193
_diffrn_reflns_av_sigmaI/netI 0.0408
_diffrn_reflns_limit_h_max 17
_diffrn_reflns_limit_h_min -17
_diffrn_reflns_limit_k_max 20
_diffrn_reflns_limit_k_min -20
_diffrn_reflns_limit_l_max 54
_diffrn_reflns_limit_l_min -54
_diffrn_reflns_number 146059
_diffrn_reflns_theta_full 25.20
_diffrn_reflns_theta_max 25.20
_diffrn_reflns_theta_min 2.97
_exptl_absorpt_coefficient_mu 0.154
_exptl_absorpt_correction_T_max 0.996
_exptl_absorpt_correction_T_min 0.992
_exptl_absorpt_correction_type multi-scan
_exptl_absorpt_process_details XDS
_exptl_crystal_colour colorless
_exptl_crystal_density_diffrn 1.119
_exptl_crystal_density_method 'not measured'
_exptl_crystal_description block
_exptl_crystal_F_000 4224
_exptl_crystal_size_max 0.05
_exptl_crystal_size_mid 0.03
_exptl_crystal_size_min 0.02
_refine_diff_density_max 1.086
_refine_diff_density_min -0.604
_refine_diff_density_rms 0.084
_refine_ls_extinction_coef 0.0049(3)
_refine_ls_extinction_expression Fc^*^=kFc[1+0.001xFc^2^\l^3^/sin(2\q)]^-1/4^
_refine_ls_extinction_method SHELXL
_refine_ls_goodness_of_fit_ref 1.220
_refine_ls_hydrogen_treatment constr
_refine_ls_matrix_type full
_refine_ls_number_parameters 694
_refine_ls_number_reflns 10405
_refine_ls_number_restraints 80
_refine_ls_restrained_S_all 1.241
_refine_ls_R_factor_all 0.1105
_refine_ls_R_factor_gt 0.0989
_refine_ls_shift/su_max 0.000
_refine_ls_shift/su_mean 0.000
_refine_ls_structure_factor_coef Fsqd
_refine_ls_weighting_details 'calc w=1/[\s^2^(Fo^2^)+(0.0200P)^2^+65.1041P] where P=(Fo^2^+2Fc^2^)/3'
_refine_ls_weighting_scheme calc
_refine_ls_wR_factor_gt 0.2167
_refine_ls_wR_factor_ref 0.2218
_reflns_number_gt 8925
_reflns_number_total 10405
_reflns_threshold_expression >2sigma(I)
_cod_data_source_file c3sc52242c.txt
_cod_data_source_block compound4
_cod_original_sg_symbol_H-M Pbca
_cod_database_code 1514625

loop_
_symmetry_equiv_pos_as_xyz
'x, y, z'
'-x+1/2, -y, z+1/2'
'x+1/2, -y+1/2, -z'
'-x, y+1/2, -z+1/2'
'-x, -y, -z'
'x-1/2, y, -z-1/2'
'-x-1/2, y-1/2, z'
'x, -y-1/2, z-1/2'

loop_
_atom_site_label
_atom_site_type_symbol
_atom_site_fract_x
_atom_site_fract_y
_atom_site_fract_z
_atom_site_U_iso_or_equiv
_atom_site_adp_type
_atom_site_occupancy
_atom_site_symmetry_multiplicity
_atom_site_calc_flag
_atom_site_refinement_flags
_atom_site_disorder_assembly
_atom_site_disorder_group
S1 S 0.72608(8) 0.51602(7) 0.09835(3) 0.0251(3) Uani 1 1 d . . .
Mg1 Mg 0.70451(10) 0.65639(9) 0.09127(3) 0.0188(4) Uani 1 1 d . . .
O1 O 0.6272(2) 0.61758(19) 0.12552(7) 0.0211(7) Uani 1 1 d . . .
N1 N 0.6524(3) 0.7284(2) 0.06057(8) 0.0184(8) Uani 1 1 d . . .
C1 C 0.6540(3) 0.8479(3) 0.03060(11) 0.0284(11) Uani 1 1 d . . .
H1A H 0.6500 0.8204 0.0117 0.043 Uiso 1 1 calc R . .
H1B H 0.6919 0.8941 0.0283 0.043 Uiso 1 1 calc R . .
H1C H 0.5937 0.8637 0.0369 0.043 Uiso 1 1 calc R . .
S2 S 0.62482(9) 0.48837(8) 0.15522(3) 0.0280(3) Uani 1 1 d . . .
Mg2 Mg 0.53708(11) 0.60902(11) 0.15939(4) 0.0266(4) Uani 1 1 d . . .
N2 N 0.8272(3) 0.7077(2) 0.09246(8) 0.0199(8) Uani 1 1 d . . .
C2 C 0.6947(3) 0.7951(3) 0.05347(10) 0.0205(10) Uani 1 1 d . . .
N3 N 0.5184(3) 0.7029(3) 0.18563(9) 0.0330(11) Uani 1 1 d . . .
C3 C 0.7769(3) 0.8195(3) 0.06539(11) 0.0226(10) Uani 1 1 d . . .
H3 H 0.7919 0.8722 0.0615 0.027 Uiso 1 1 calc R . .
N4 N 0.4051(3) 0.5793(3) 0.15771(10) 0.0325(11) Uani 1 1 d . . .
C4 C 0.8407(3) 0.7787(3) 0.08210(10) 0.0222(10) Uani 1 1 d . . .
C5 C 0.9303(4) 0.8197(3) 0.08701(13) 0.0341(13) Uani 1 1 d . . .
H5A H 0.9198 0.8697 0.0967 0.051 Uiso 1 1 calc R . .
H5B H 0.9599 0.8283 0.0680 0.051 Uiso 1 1 calc R . .
H5C H 0.9689 0.7873 0.0995 0.051 Uiso 1 1 calc R . .
C6 C 0.5719(3) 0.7091(3) 0.04412(9) 0.0174(9) Uani 1 1 d . . .
C7 C 0.4883(3) 0.7413(3) 0.05239(10) 0.0223(10) Uani 1 1 d . . .
C8 C 0.4120(3) 0.7203(3) 0.03614(11) 0.0251(11) Uani 1 1 d . . .
H8 H 0.3553 0.7415 0.0415 0.030 Uiso 1 1 calc R . .
C9 C 0.4171(4) 0.6694(3) 0.01246(11) 0.0284(11) Uani 1 1 d . . .
H9 H 0.3647 0.6563 0.0015 0.034 Uiso 1 1 calc R . .
C10 C 0.5001(3) 0.6378(3) 0.00507(11) 0.0261(11) Uani 1 1 d . . .
H10 H 0.5040 0.6031 -0.0112 0.031 Uiso 1 1 calc R . .
C11 C 0.5776(3) 0.6555(3) 0.02082(10) 0.0231(10) Uani 1 1 d . . .
C12 C 0.4786(3) 0.7960(3) 0.07842(11) 0.0230(10) Uani 1 1 d . . .
H12 H 0.5399 0.8158 0.0835 0.028 Uiso 1 1 calc R . .
C13 C 0.4425(4) 0.7527(3) 0.10525(11) 0.0329(12) Uani 1 1 d . . .
H13A H 0.3833 0.7308 0.1006 0.049 Uiso 1 1 calc R . .
H13B H 0.4370 0.7887 0.1219 0.049 Uiso 1 1 calc R . .
H13C H 0.4840 0.7106 0.1105 0.049 Uiso 1 1 calc R . .
C14 C 0.4188(4) 0.8665(3) 0.07192(12) 0.0347(13) Uani 1 1 d . . .
H14A H 0.4378 0.8905 0.0533 0.052 Uiso 1 1 calc R . .
H14B H 0.4245 0.9043 0.0880 0.052 Uiso 1 1 calc R . .
H14C H 0.3560 0.8497 0.0703 0.052 Uiso 1 1 calc R . .
C15 C 0.6666(3) 0.6196(3) 0.01166(11) 0.0259(11) Uani 1 1 d . . .
H15 H 0.7124 0.6329 0.0270 0.031 Uiso 1 1 calc R . .
C16 C 0.6598(4) 0.5306(3) 0.00983(12) 0.0329(12) Uani 1 1 d . . .
H16A H 0.6414 0.5099 0.0291 0.049 Uiso 1 1 calc R . .
H16B H 0.7185 0.5090 0.0044 0.049 Uiso 1 1 calc R . .
H16C H 0.6152 0.5162 -0.0051 0.049 Uiso 1 1 calc R . .
C17 C 0.6990(5) 0.6528(4) -0.01791(14) 0.0482(17) Uani 1 1 d . . .
H17A H 0.6567 0.6380 -0.0335 0.072 Uiso 1 1 calc R . .
H17B H 0.7587 0.6320 -0.0225 0.072 Uiso 1 1 calc R . .
H17C H 0.7021 0.7095 -0.0166 0.072 Uiso 1 1 calc R . .
C18 C 0.9039(3) 0.6621(3) 0.10209(11) 0.0222(10) Uani 1 1 d . . .
C19 C 0.9236(3) 0.6553(3) 0.13218(11) 0.0303(12) Uani 1 1 d . . .
C20 C 0.9954(4) 0.6077(4) 0.14000(12) 0.0358(13) Uani 1 1 d . . .
H20 H 1.0105 0.6026 0.1603 0.043 Uiso 1 1 calc R . .
C21 C 1.0457(3) 0.5673(3) 0.11928(12) 0.0336(13) Uani 1 1 d . . .
H21 H 1.0938 0.5347 0.1254 0.040 Uiso 1 1 calc R . .
C22 C 1.0250(3) 0.5750(3) 0.08983(12) 0.0276(11) Uani 1 1 d . . .
H22 H 1.0588 0.5470 0.0756 0.033 Uiso 1 1 calc R . .
C23 C 0.9548(3) 0.6235(3) 0.08058(11) 0.0235(10) Uani 1 1 d . . .
C24 C 0.8694(4) 0.6970(4) 0.15542(12) 0.0400(14) Uani 1 1 d . . .
H24 H 0.8194 0.7250 0.1451 0.048 Uiso 1 1 calc R . .
C25 C 0.8273(4) 0.6419(4) 0.17733(14) 0.0444(16) Uani 1 1 d . . .
H25A H 0.7928 0.6022 0.1668 0.067 Uiso 1 1 calc R . .
H25B H 0.7871 0.6709 0.1905 0.067 Uiso 1 1 calc R . .
H25C H 0.8747 0.6169 0.1890 0.067 Uiso 1 1 calc R . .
C26 C 0.9265(5) 0.7578(4) 0.17129(14) 0.0480(16) Uani 1 1 d . . .
H26A H 0.9792 0.7326 0.1801 0.072 Uiso 1 1 calc R . .
H26B H 0.8906 0.7825 0.1868 0.072 Uiso 1 1 calc R . .
H26C H 0.9463 0.7972 0.1571 0.072 Uiso 1 1 calc R . .
C27 C 0.9349(4) 0.6311(3) 0.04768(11) 0.0307(12) Uani 1 1 d . . .
H27 H 0.8834 0.6680 0.0453 0.037 Uiso 1 1 calc R . .
C28 C 0.9072(5) 0.5531(4) 0.03444(13) 0.0449(15) Uani 1 1 d . . .
H28A H 0.9580 0.5169 0.0354 0.067 Uiso 1 1 calc R . .
H28B H 0.8895 0.5606 0.0138 0.067 Uiso 1 1 calc R . .
H28C H 0.8563 0.5319 0.0456 0.067 Uiso 1 1 calc R . .
C29 C 1.0150(5) 0.6638(4) 0.03093(15) 0.0541(18) Uani 1 1 d . . .
H29A H 1.0660 0.6280 0.0326 0.081 Uiso 1 1 calc R . .
H29B H 1.0316 0.7144 0.0393 0.081 Uiso 1 1 calc R . .
H29C H 0.9991 0.6702 0.0101 0.081 Uiso 1 1 calc R . .
C30 C 0.6582(3) 0.5446(3) 0.12647(10) 0.0206(10) Uani 1 1 d . . .
C31 C 0.4267(5) 0.8050(4) 0.20892(14) 0.0543(19) Uani 1 1 d . . .
H31A H 0.4466 0.7932 0.2290 0.081 Uiso 1 1 calc R . .
H31B H 0.3635 0.8211 0.2093 0.081 Uiso 1 1 calc R . .
H31C H 0.4636 0.8470 0.2008 0.081 Uiso 1 1 calc R . .
C32 C 0.4365(4) 0.7332(4) 0.18983(11) 0.0359(14) Uani 1 1 d . . .
C33 C 0.3575(4) 0.7026(4) 0.17819(12) 0.0374(14) Uani 1 1 d . . .
H33 H 0.3066 0.7358 0.1794 0.045 Uiso 1 1 calc R . .
C34 C 0.3413(4) 0.6300(4) 0.16498(12) 0.0358(14) Uani 1 1 d . . .
C35 C 0.2433(4) 0.6101(4) 0.15896(16) 0.0490(17) Uani 1 1 d . . .
H35A H 0.2326 0.6096 0.1376 0.073 Uiso 1 1 calc R . .
H35B H 0.2044 0.6491 0.1682 0.073 Uiso 1 1 calc R . .
H35C H 0.2296 0.5587 0.1672 0.073 Uiso 1 1 calc R . .
C36 C 0.5944(4) 0.7369(4) 0.20159(12) 0.0494(19) Uani 1 1 d D A .
C37 C 0.6371(4) 0.8038(4) 0.19153(15) 0.0502(18) Uani 1 1 d D . .
C38 C 0.7108(5) 0.8329(5) 0.20704(18) 0.080(3) Uani 1 1 d D . .
H38 H 0.7394 0.8789 0.2003 0.096 Uiso 1 1 calc R . .
C39 C 0.7427(7) 0.7968(6) 0.23161(19) 0.087(3) Uani 1 1 d DU . .
H39 H 0.7939 0.8166 0.2416 0.105 Uiso 1 1 calc R . .
C40 C 0.7003(5) 0.7322(6) 0.24159(15) 0.072(2) Uani 1 1 d DU A .
H40 H 0.7227 0.7092 0.2592 0.087 Uiso 1 1 calc R . .
C41 C 0.6230(5) 0.6950(5) 0.22752(12) 0.076(3) Uani 1 1 d D . .
C42 C 0.6072(4) 0.8456(4) 0.16406(15) 0.0435(16) Uani 1 1 d . . .
H42 H 0.5457 0.8263 0.1590 0.052 Uiso 1 1 calc R . .
C43 C 0.6692(4) 0.8267(3) 0.13797(14) 0.0420(15) Uani 1 1 d . . .
H43A H 0.7305 0.8442 0.1425 0.063 Uiso 1 1 calc R . .
H43B H 0.6474 0.8534 0.1202 0.063 Uiso 1 1 calc R . .
H43C H 0.6695 0.7705 0.1345 0.063 Uiso 1 1 calc R . .
C44 C 0.6014(5) 0.9346(4) 0.1675(2) 0.066(2) Uani 1 1 d . . .
H44A H 0.5654 0.9473 0.1849 0.099 Uiso 1 1 calc R . .
H44B H 0.5730 0.9570 0.1499 0.099 Uiso 1 1 calc R . .
H44C H 0.6621 0.9560 0.1697 0.099 Uiso 1 1 calc R . .
C45 C 0.5714(11) 0.6214(7) 0.2343(5) 0.116(12) Uani 0.55(2) 1 d PDU A 1
H45 H 0.5447 0.6008 0.2156 0.139 Uiso 0.55(2) 1 calc PR A 1
C46 C 0.6307(19) 0.5588(9) 0.2481(6) 0.124(10) Uani 0.55(2) 1 d PDU A 1
H46D H 0.6873 0.5551 0.2370 0.186 Uiso 0.55(2) 1 calc PR A 1
H46E H 0.5994 0.5087 0.2473 0.186 Uiso 0.55(2) 1 calc PR A 1
H46F H 0.6436 0.5723 0.2686 0.186 Uiso 0.55(2) 1 calc PR A 1
C47 C 0.4965(17) 0.6342(14) 0.2568(7) 0.154(12) Uani 0.55(2) 1 d PDU A 1
H47A H 0.5198 0.6641 0.2735 0.230 Uiso 0.55(2) 1 calc PR A 1
H47B H 0.4744 0.5838 0.2638 0.230 Uiso 0.55(2) 1 calc PR A 1
H47C H 0.4470 0.6628 0.2475 0.230 Uiso 0.55(2) 1 calc PR A 1
C48 C 0.3795(3) 0.5009(3) 0.14967(14) 0.0361(14) Uani 1 1 d . B .
C49 C 0.3598(4) 0.4816(3) 0.12040(14) 0.0394(14) Uani 1 1 d . . .
C50 C 0.3363(4) 0.4046(4) 0.11400(19) 0.0563(19) Uani 1 1 d . . .
H50 H 0.3228 0.3902 0.0942 0.068 Uiso 1 1 calc R . .
C51 C 0.3325(5) 0.3496(5) 0.1360(3) 0.082(3) Uani 1 1 d . . .
H51 H 0.3140 0.2982 0.1314 0.098 Uiso 1 1 calc R . .
C52 C 0.3548(5) 0.3679(4) 0.1643(2) 0.071(3) Uani 1 1 d . B .
H52 H 0.3537 0.3285 0.1790 0.085 Uiso 1 1 calc R . .
C53 C 0.3791(4) 0.4433(4) 0.17213(15) 0.0515(19) Uani 1 1 d D . .
C54 C 0.3680(4) 0.5395(3) 0.09549(13) 0.0350(13) Uani 1 1 d . . .
H54 H 0.3758 0.5921 0.1045 0.042 Uiso 1 1 calc R . .
C55 C 0.4511(4) 0.5231(4) 0.07706(13) 0.0379(13) Uani 1 1 d . . .
H55A H 0.5044 0.5233 0.0898 0.057 Uiso 1 1 calc R . .
H55B H 0.4575 0.5633 0.0619 0.057 Uiso 1 1 calc R . .
H55C H 0.4452 0.4721 0.0676 0.057 Uiso 1 1 calc R . .
C56 C 0.2836(4) 0.5425(4) 0.07609(14) 0.0428(15) Uani 1 1 d . . .
H56A H 0.2725 0.4910 0.0676 0.064 Uiso 1 1 calc R . .
H56B H 0.2925 0.5803 0.0602 0.064 Uiso 1 1 calc R . .
H56C H 0.2318 0.5580 0.0881 0.064 Uiso 1 1 calc R . .
C57 C 0.4108(9) 0.4676(8) 0.2043(2) 0.051(3) Uani 0.72(3) 1 d PDU B 1
H57 H 0.4494 0.5147 0.2017 0.061 Uiso 0.72(3) 1 calc PR B 1
C58 C 0.4680(13) 0.4086(10) 0.2212(4) 0.051(4) Uani 0.72(3) 1 d PD B 1
H58D H 0.4315 0.3627 0.2257 0.077 Uiso 0.72(3) 1 calc PR B 1
H58E H 0.4896 0.4321 0.2396 0.077 Uiso 0.72(3) 1 calc PR B 1
H58F H 0.5195 0.3932 0.2090 0.077 Uiso 0.72(3) 1 calc PR B 1
C59 C 0.3330(13) 0.4924(14) 0.2244(3) 0.097(9) Uani 0.72(3) 1 d PD B 1
H59A H 0.3065 0.5408 0.2169 0.146 Uiso 0.72(3) 1 calc PR B 1
H59B H 0.3556 0.5008 0.2445 0.146 Uiso 0.72(3) 1 calc PR B 1
H59C H 0.2870 0.4516 0.2247 0.146 Uiso 0.72(3) 1 calc PR B 1
C45A C 0.5813(9) 0.6212(6) 0.2386(3) 0.041(5) Uani 0.45(2) 1 d PDU A 2
H45A H 0.5273 0.6039 0.2272 0.050 Uiso 0.45(2) 1 calc PR A 2
C46A C 0.6610(11) 0.5648(10) 0.2372(4) 0.055(5) Uani 0.45(2) 1 d PDU A 2
H46A H 0.7109 0.5855 0.2490 0.082 Uiso 0.45(2) 1 calc PR A 2
H46B H 0.6802 0.5587 0.2167 0.082 Uiso 0.45(2) 1 calc PR A 2
H46C H 0.6427 0.5142 0.2451 0.082 Uiso 0.45(2) 1 calc PR A 2
C47A C 0.5605(14) 0.6468(10) 0.2704(3) 0.060(6) Uani 0.45(2) 1 d PDU A 2
H47D H 0.6168 0.6583 0.2807 0.090 Uiso 0.45(2) 1 calc PR A 2
H47E H 0.5287 0.6049 0.2807 0.090 Uiso 0.45(2) 1 calc PR A 2
H47F H 0.5226 0.6934 0.2700 0.090 Uiso 0.45(2) 1 calc PR A 2
C57A C 0.3826(17) 0.4525(16) 0.2038(4) 0.035(8) Uani 0.28(3) 1 d PDU B 2
H57A H 0.4084 0.5048 0.2084 0.042 Uiso 0.28(3) 1 calc PR B 2
C58A C 0.448(3) 0.390(2) 0.2147(11) 0.042(10) Uani 0.28(3) 1 d PD B 2
H58A H 0.4195 0.3393 0.2137 0.063 Uiso 0.28(3) 1 calc PR B 2
H58B H 0.4653 0.4016 0.2352 0.063 Uiso 0.28(3) 1 calc PR B 2
H58C H 0.5022 0.3907 0.2023 0.063 Uiso 0.28(3) 1 calc PR B 2
C59A C 0.2895(18) 0.4469(17) 0.2179(5) 0.043(7) Uani 0.28(3) 1 d PD B 2
H59D H 0.2474 0.4803 0.2071 0.064 Uiso 0.28(3) 1 calc PR B 2
H59E H 0.2929 0.4639 0.2385 0.064 Uiso 0.28(3) 1 calc PR B 2
H59F H 0.2685 0.3930 0.2171 0.064 Uiso 0.28(3) 1 calc PR B 2

loop_
_atom_site_aniso_label
_atom_site_aniso_U_11
_atom_site_aniso_U_22
_atom_site_aniso_U_33
_atom_site_aniso_U_23
_atom_site_aniso_U_13
_atom_site_aniso_U_12
S1 0.0273(6) 0.0200(6) 0.0279(6) -0.0012(5) 0.0088(5) 0.0005(5)
Mg1 0.0182(8) 0.0201(8) 0.0179(8) 0.0014(6) -0.0007(6) 0.0002(6)
O1 0.0209(16) 0.0202(17) 0.0222(17) 0.0026(14) 0.0026(13) 0.0039(14)
N1 0.0188(19) 0.0174(19) 0.0191(19) 0.0008(16) -0.0033(16) -0.0049(16)
C1 0.027(3) 0.026(3) 0.032(3) 0.009(2) -0.002(2) -0.002(2)
S2 0.0267(6) 0.0279(7) 0.0293(7) 0.0096(5) 0.0076(5) 0.0045(5)
Mg2 0.0244(8) 0.0370(10) 0.0184(8) 0.0039(7) 0.0054(7) 0.0105(8)
N2 0.0171(19) 0.022(2) 0.0205(19) -0.0007(16) -0.0027(16) 0.0015(16)
C2 0.023(2) 0.018(2) 0.021(2) -0.0009(19) 0.0023(19) -0.0010(19)
N3 0.037(3) 0.045(3) 0.017(2) 0.000(2) -0.0005(18) 0.022(2)
C3 0.023(2) 0.017(2) 0.028(2) 0.0002(19) 0.001(2) -0.0022(19)
N4 0.027(2) 0.042(3) 0.029(2) 0.015(2) 0.0108(19) 0.008(2)
C4 0.022(2) 0.022(2) 0.022(2) -0.004(2) 0.001(2) -0.002(2)
C5 0.025(3) 0.027(3) 0.050(3) 0.005(2) -0.008(2) -0.004(2)
C6 0.019(2) 0.017(2) 0.015(2) 0.0023(18) -0.0044(18) -0.0038(18)
C7 0.021(2) 0.027(3) 0.020(2) 0.005(2) -0.0044(19) 0.000(2)
C8 0.020(2) 0.027(3) 0.028(3) -0.002(2) -0.004(2) 0.002(2)
C9 0.028(3) 0.029(3) 0.028(3) 0.000(2) -0.011(2) -0.005(2)
C10 0.030(3) 0.028(3) 0.020(2) -0.009(2) -0.002(2) -0.002(2)
C11 0.024(2) 0.024(3) 0.021(2) 0.004(2) -0.001(2) -0.004(2)
C12 0.022(2) 0.021(2) 0.026(2) -0.001(2) -0.001(2) -0.001(2)
C13 0.044(3) 0.033(3) 0.022(3) 0.000(2) -0.002(2) 0.002(3)
C14 0.040(3) 0.029(3) 0.035(3) -0.002(2) -0.003(2) 0.007(2)
C15 0.025(3) 0.025(3) 0.027(3) -0.008(2) 0.000(2) 0.000(2)
C16 0.036(3) 0.026(3) 0.036(3) -0.005(2) 0.000(2) 0.004(2)
C17 0.054(4) 0.035(3) 0.055(4) 0.004(3) 0.031(3) -0.004(3)
C18 0.016(2) 0.024(2) 0.027(2) -0.002(2) -0.0005(19) 0.000(2)
C19 0.026(3) 0.039(3) 0.026(3) -0.010(2) -0.007(2) 0.009(2)
C20 0.029(3) 0.048(4) 0.030(3) -0.005(3) -0.008(2) 0.010(3)
C21 0.019(3) 0.042(3) 0.040(3) 0.006(3) -0.006(2) 0.006(2)
C22 0.020(2) 0.028(3) 0.035(3) 0.001(2) 0.004(2) 0.002(2)
C23 0.021(2) 0.022(2) 0.028(3) 0.000(2) 0.002(2) -0.004(2)
C24 0.039(3) 0.050(4) 0.031(3) -0.016(3) -0.008(3) 0.019(3)
C25 0.028(3) 0.060(4) 0.045(4) -0.026(3) 0.001(3) -0.002(3)
C26 0.070(5) 0.035(3) 0.039(3) -0.013(3) -0.002(3) 0.009(3)
C27 0.030(3) 0.038(3) 0.024(3) 0.002(2) 0.003(2) 0.010(2)
C28 0.051(4) 0.050(4) 0.034(3) -0.007(3) 0.000(3) -0.002(3)
C29 0.059(4) 0.060(4) 0.043(4) 0.020(3) 0.016(3) 0.002(4)
C30 0.018(2) 0.021(2) 0.022(2) 0.0011(19) 0.0006(19) -0.0011(19)
C31 0.052(4) 0.068(5) 0.042(4) -0.013(3) 0.010(3) 0.032(4)
C32 0.037(3) 0.050(4) 0.021(3) 0.008(2) 0.010(2) 0.019(3)
C33 0.031(3) 0.050(4) 0.031(3) 0.017(3) 0.013(2) 0.021(3)
C34 0.026(3) 0.047(3) 0.034(3) 0.017(3) 0.014(2) 0.011(3)
C35 0.026(3) 0.053(4) 0.069(4) 0.019(3) 0.014(3) 0.006(3)
C36 0.043(4) 0.083(5) 0.021(3) -0.025(3) -0.009(3) 0.037(4)
C37 0.039(4) 0.059(4) 0.052(4) -0.034(4) -0.017(3) 0.020(3)
C38 0.053(4) 0.104(7) 0.083(6) -0.066(5) -0.043(4) 0.036(5)
C39 0.079(5) 0.105(6) 0.078(5) -0.044(4) -0.031(4) 0.030(4)
C40 0.073(4) 0.110(5) 0.034(3) -0.025(4) -0.023(3) 0.052(4)
C41 0.069(5) 0.135(8) 0.023(3) -0.036(4) -0.017(3) 0.074(5)
C42 0.029(3) 0.039(3) 0.062(4) -0.028(3) -0.013(3) 0.010(3)
C43 0.031(3) 0.033(3) 0.062(4) -0.018(3) -0.010(3) 0.004(3)
C44 0.049(4) 0.038(4) 0.110(7) -0.039(4) -0.001(4) 0.008(3)
C45 0.122(13) 0.125(13) 0.100(13) 0.007(7) 0.000(7) 0.025(7)
C46 0.123(11) 0.124(11) 0.125(11) -0.001(7) -0.012(7) 0.012(7)
C47 0.155(14) 0.156(14) 0.149(14) -0.003(7) 0.011(7) 0.006(7)
C48 0.021(3) 0.031(3) 0.056(4) 0.023(3) 0.011(2) 0.002(2)
C49 0.024(3) 0.036(3) 0.059(4) 0.018(3) 0.000(3) -0.005(2)
C50 0.043(4) 0.035(4) 0.090(6) 0.013(4) -0.014(4) -0.014(3)
C51 0.053(5) 0.050(5) 0.143(9) 0.045(6) -0.021(5) -0.024(4)
C52 0.044(4) 0.050(5) 0.118(8) 0.054(5) 0.017(5) -0.006(3)
C53 0.037(3) 0.051(4) 0.067(4) 0.032(3) 0.027(3) 0.013(3)
C54 0.030(3) 0.032(3) 0.044(3) 0.005(3) -0.003(2) -0.005(2)
C55 0.028(3) 0.038(3) 0.047(3) 0.004(3) -0.007(3) 0.001(2)
C56 0.025(3) 0.052(4) 0.052(4) 0.005(3) -0.007(3) 0.002(3)
C57 0.056(6) 0.052(6) 0.045(5) 0.024(4) 0.031(4) 0.013(5)
C58 0.052(10) 0.052(8) 0.050(12) 0.005(7) 0.007(7) 0.010(8)
C59 0.090(13) 0.129(19) 0.073(9) 0.046(11) 0.048(9) 0.068(14)
C45A 0.058(7) 0.057(7) 0.010(5) 0.010(4) -0.002(4) 0.041(5)
C46A 0.052(7) 0.054(7) 0.057(7) 0.000(5) 0.006(6) 0.018(5)
C47A 0.070(8) 0.061(8) 0.050(7) 0.004(5) 0.011(5) 0.001(6)
C57A 0.034(10) 0.030(9) 0.040(9) 0.006(6) 0.009(6) -0.005(6)
C58A 0.038(17) 0.07(2) 0.019(15) 0.000(15) -0.014(11) -0.011(16)
C59A 0.061(17) 0.039(14) 0.028(11) -0.011(10) 0.018(11) -0.009(13)

loop_
_atom_type_symbol
_atom_type_description
_atom_type_scat_dispersion_real
_atom_type_scat_dispersion_imag
_atom_type_scat_source
C C 0.0033 0.0016 'International Tables Vol C Tables 4.2.6.8 and 6.1.1.4'
H H 0.0000 0.0000 'International Tables Vol C Tables 4.2.6.8 and 6.1.1.4'
N N 0.0061 0.0033 'International Tables Vol C Tables 4.2.6.8 and 6.1.1.4'
O O 0.0106 0.0060 'International Tables Vol C Tables 4.2.6.8 and 6.1.1.4'
Mg Mg 0.0486 0.0363 'International Tables Vol C Tables 4.2.6.8 and 6.1.1.4'
S S 0.1246 0.1234 'International Tables Vol C Tables 4.2.6.8 and 6.1.1.4'

loop_
_geom_angle_atom_site_label_1
_geom_angle_atom_site_label_2
_geom_angle_atom_site_label_3
_geom_angle
C30 S1 Mg1 74.69(17)
N1 Mg1 N2 95.50(16)
N1 Mg1 O1 120.59(16)
N2 Mg1 O1 128.91(16)
N1 Mg1 S1 138.04(13)
N2 Mg1 S1 107.93(13)
O1 Mg1 S1 69.69(10)
N1 Mg1 C30 141.09(16)
N2 Mg1 C30 123.11(16)
O1 Mg1 C30 30.76(14)
S1 Mg1 C30 39.17(11)
C30 O1 Mg2 97.7(3)
C30 O1 Mg1 97.9(3)
Mg2 O1 Mg1 164.39(19)
C2 N1 C6 117.3(4)
C2 N1 Mg1 120.6(3)
C6 N1 Mg1 122.1(3)
C2 C1 H1A 109.5
C2 C1 H1B 109.5
H1A C1 H1B 109.5
C2 C1 H1C 109.5
H1A C1 H1C 109.5
H1B C1 H1C 109.5
C30 S2 Mg2 74.48(17)
N3 Mg2 N4 95.2(2)
N3 Mg2 O1 118.23(19)
N4 Mg2 O1 128.64(18)
N3 Mg2 S2 142.31(15)
N4 Mg2 S2 107.26(16)
O1 Mg2 S2 69.85(10)
N3 Mg2 C30 140.86(19)
N4 Mg2 C30 122.88(19)
O1 Mg2 C30 30.86(14)
S2 Mg2 C30 39.19(11)
C4 N2 C18 119.0(4)
C4 N2 Mg1 122.0(3)
C18 N2 Mg1 118.6(3)
N1 C2 C3 124.8(4)
N1 C2 C1 119.4(4)
C3 C2 C1 115.8(4)
C32 N3 C36 118.4(5)
C32 N3 Mg2 121.3(4)
C36 N3 Mg2 120.2(3)
C2 C3 C4 130.4(4)
C2 C3 H3 114.8
C4 C3 H3 114.8
C34 N4 C48 119.1(5)
C34 N4 Mg2 120.9(4)
C48 N4 Mg2 119.9(3)
N2 C4 C3 123.4(4)
N2 C4 C5 120.6(4)
C3 C4 C5 116.0(4)
C4 C5 H5A 109.5
C4 C5 H5B 109.5
H5A C5 H5B 109.5
C4 C5 H5C 109.5
H5A C5 H5C 109.5
H5B C5 H5C 109.5
C11 C6 C7 120.7(4)
C11 C6 N1 119.2(4)
C7 C6 N1 120.1(4)
C8 C7 C6 118.2(4)
C8 C7 C12 119.4(4)
C6 C7 C12 122.3(4)
C9 C8 C7 121.7(5)
C9 C8 H8 119.1
C7 C8 H8 119.1
C8 C9 C10 118.8(5)
C8 C9 H9 120.6
C10 C9 H9 120.6
C11 C10 C9 121.8(4)
C11 C10 H10 119.1
C9 C10 H10 119.1
C10 C11 C6 118.7(4)
C10 C11 C15 119.5(4)
C6 C11 C15 121.7(4)
C7 C12 C13 110.5(4)
C7 C12 C14 113.4(4)
C13 C12 C14 109.7(4)
C7 C12 H12 107.7
C13 C12 H12 107.7
C14 C12 H12 107.7
C12 C13 H13A 109.5
C12 C13 H13B 109.5
H13A C13 H13B 109.5
C12 C13 H13C 109.5
H13A C13 H13C 109.5
H13B C13 H13C 109.5
C12 C14 H14A 109.5
C12 C14 H14B 109.5
H14A C14 H14B 109.5
C12 C14 H14C 109.5
H14A C14 H14C 109.5
H14B C14 H14C 109.5
C11 C15 C17 111.2(5)
C11 C15 C16 111.3(4)
C17 C15 C16 110.1(4)
C11 C15 H15 108.0
C17 C15 H15 108.0
C16 C15 H15 108.0
C15 C16 H16A 109.5
C15 C16 H16B 109.5
H16A C16 H16B 109.5
C15 C16 H16C 109.5
H16A C16 H16C 109.5
H16B C16 H16C 109.5
C15 C17 H17A 109.5
C15 C17 H17B 109.5
H17A C17 H17B 109.5
C15 C17 H17C 109.5
H17A C17 H17C 109.5
H17B C17 H17C 109.5
C19 C18 C23 121.7(5)
C19 C18 N2 120.1(4)
C23 C18 N2 118.1(4)
C20 C19 C18 117.2(5)
C20 C19 C24 120.8(5)
C18 C19 C24 122.0(5)
C21 C20 C19 122.4(5)
C21 C20 H20 118.8
C19 C20 H20 118.8
C22 C21 C20 119.2(5)
C22 C21 H21 120.4
C20 C21 H21 120.4
C21 C22 C23 120.9(5)
C21 C22 H22 119.5
C23 C22 H22 119.5
C22 C23 C18 118.5(5)
C22 C23 C27 119.2(4)
C18 C23 C27 122.3(4)
C19 C24 C25 112.5(5)
C19 C24 C26 111.0(5)
C25 C24 C26 110.5(5)
C19 C24 H24 107.5
C25 C24 H24 107.5
C26 C24 H24 107.5
C24 C25 H25A 109.5
C24 C25 H25B 109.5
H25A C25 H25B 109.5
C24 C25 H25C 109.5
H25A C25 H25C 109.5
H25B C25 H25C 109.5
C24 C26 H26A 109.5
C24 C26 H26B 109.5
H26A C26 H26B 109.5
C24 C26 H26C 109.5
H26A C26 H26C 109.5
H26B C26 H26C 109.5
C29 C27 C23 111.6(5)
C29 C27 C28 109.9(5)
C23 C27 C28 111.2(5)
C29 C27 H27 108.0
C23 C27 H27 108.0
C28 C27 H27 108.0
C27 C28 H28A 109.5
C27 C28 H28B 109.5
H28A C28 H28B 109.5
C27 C28 H28C 109.5
H28A C28 H28C 109.5
H28B C28 H28C 109.5
C27 C29 H29A 109.5
C27 C29 H29B 109.5
H29A C29 H29B 109.5
C27 C29 H29C 109.5
H29A C29 H29C 109.5
H29B C29 H29C 109.5
O1 C30 S2 117.3(3)
O1 C30 S1 116.9(3)
S2 C30 S1 125.8(3)
O1 C30 Mg2 51.5(2)
S2 C30 Mg2 66.34(16)
S1 C30 Mg2 165.9(3)
O1 C30 Mg1 51.3(2)
S2 C30 Mg1 166.7(3)
S1 C30 Mg1 66.14(16)
Mg2 C30 Mg1 102.77(17)
C32 C31 H31A 109.5
C32 C31 H31B 109.5
H31A C31 H31B 109.5
C32 C31 H31C 109.5
H31A C31 H31C 109.5
H31B C31 H31C 109.5
N3 C32 C33 124.5(5)
N3 C32 C31 119.2(6)
C33 C32 C31 116.4(5)
C32 C33 C34 130.0(5)
C32 C33 H33 115.0
C34 C33 H33 115.0
N4 C34 C33 124.5(5)
N4 C34 C35 119.4(6)
C33 C34 C35 116.1(5)
C34 C35 H35A 109.5
C34 C35 H35B 109.5
H35A C35 H35B 109.5
C34 C35 H35C 109.5
H35A C35 H35C 109.5
H35B C35 H35C 109.5
C37 C36 C41 123.1(6)
C37 C36 N3 121.4(5)
C41 C36 N3 115.5(7)
C36 C37 C38 119.3(7)
C36 C37 C42 122.1(5)
C38 C37 C42 118.6(7)
C39 C38 C37 121.5(10)
C39 C38 H38 119.2
C37 C38 H38 119.2
C40 C39 C38 119.1(9)
C40 C39 H39 120.5
C38 C39 H39 120.5
C39 C40 C41 125.4(7)
C39 C40 H40 117.3
C41 C40 H40 117.3
C36 C41 C40 111.6(7)
C36 C41 C45A 125.1(8)
C40 C41 C45A 123.3(9)
C36 C41 C45 115.9(10)
C40 C41 C45 132.5(10)
C45A C41 C45 9.3(12)
C37 C42 C43 111.0(5)
C37 C42 C44 114.1(6)
C43 C42 C44 108.7(6)
C37 C42 H42 107.6
C43 C42 H42 107.6
C44 C42 H42 107.6
C42 C43 H43A 109.5
C42 C43 H43B 109.5
H43A C43 H43B 109.5
C42 C43 H43C 109.5
H43A C43 H43C 109.5
H43B C43 H43C 109.5
C42 C44 H44A 109.5
C42 C44 H44B 109.5
H44A C44 H44B 109.5
C42 C44 H44C 109.5
H44A C44 H44C 109.5
H44B C44 H44C 109.5
C41 C45 C46 112.5(8)
C41 C45 C47 112.7(8)
C46 C45 C47 105(2)
C41 C45 H45 109.0
C46 C45 H45 109.0
C47 C45 H45 109.0
C49 C48 C53 120.8(6)
C49 C48 N4 121.0(5)
C53 C48 N4 118.1(6)
C48 C49 C50 118.3(6)
C48 C49 C54 122.3(5)
C50 C49 C54 119.3(6)
C51 C50 C49 120.7(8)
C51 C50 H50 119.6
C49 C50 H50 119.6
C52 C51 C50 120.9(8)
C52 C51 H51 119.6
C50 C51 H51 119.6
C51 C52 C53 121.3(7)
C51 C52 H52 119.4
C53 C52 H52 119.4
C52 C53 C48 117.9(7)
C52 C53 C57A 111.4(13)
C48 C53 C57A 129.4(13)
C52 C53 C57 123.8(8)
C48 C53 C57 118.2(7)
C57A C53 C57 18.0(10)
C49 C54 C55 110.7(5)
C49 C54 C56 112.6(5)
C55 C54 C56 110.9(5)
C49 C54 H54 107.5
C55 C54 H54 107.5
C56 C54 H54 107.5
C54 C55 H55A 109.5
C54 C55 H55B 109.5
H55A C55 H55B 109.5
C54 C55 H55C 109.5
H55A C55 H55C 109.5
H55B C55 H55C 109.5
C54 C56 H56A 109.5
C54 C56 H56B 109.5
H56A C56 H56B 109.5
C54 C56 H56C 109.5
H56A C56 H56C 109.5
H56B C56 H56C 109.5
C58 C57 C59 107.9(11)
C58 C57 C53 116.6(9)
C59 C57 C53 113.3(10)
C58 C57 H57 106.1
C59 C57 H57 106.1
C53 C57 H57 106.1
C41 C45A C46A 101.7(11)
C41 C45A C47A 98.9(10)
C46A C45A C47A 112.1(13)
C41 C45A H45A 114.2
C46A C45A H45A 114.2
C47A C45A H45A 114.2
C45A C46A H46A 109.5
C45A C46A H46B 109.5
H46A C46A H46B 109.5
C45A C46A H46C 109.5
H46A C46A H46C 109.5
H46B C46A H46C 109.5
C45A C47A H47D 109.5
C45A C47A H47E 109.5
H47D C47A H47E 109.5
C45A C47A H47F 109.5
H47D C47A H47F 109.5
H47E C47A H47F 109.5
C53 C57A C59A 112.1(16)
C53 C57A C58A 106(2)
C59A C57A C58A 114(3)
C53 C57A H57A 108.5
C59A C57A H57A 108.5
C58A C57A H57A 108.5
C57A C58A H58A 109.5
C57A C58A H58B 109.5
H58A C58A H58B 109.5
C57A C58A H58C 109.5
H58A C58A H58C 109.5
H58B C58A H58C 109.5
C57A C59A H59D 109.5
C57A C59A H59E 109.5
H59D C59A H59E 109.5
C57A C59A H59F 109.5
H59D C59A H59F 109.5
H59E C59A H59F 109.5

loop_
_geom_bond_atom_site_label_1
_geom_bond_atom_site_label_2
_geom_bond_distance
S1 C30 1.698(5)
S1 Mg1 2.458(2)
Mg1 N1 2.017(4)
Mg1 N2 2.026(4)
Mg1 O1 2.043(4)
Mg1 C30 2.592(5)
O1 C30 1.339(6)
O1 Mg2 2.042(4)
N1 C2 1.348(6)
N1 C6 1.448(6)
C1 C2 1.506(7)
C1 H1A 0.9800
C1 H1B 0.9800
C1 H1C 0.9800
S2 C30 1.696(5)
S2 Mg2 2.459(2)
Mg2 N3 2.025(5)
Mg2 N4 2.028(5)
Mg2 C30 2.587(5)
N2 C4 1.324(6)
N2 C18 1.452(6)
C2 C3 1.400(7)
N3 C32 1.338(7)
N3 C36 1.462(8)
C3 C4 1.402(7)
C3 H3 0.9500
N4 C34 1.330(7)
N4 C48 1.448(8)
C4 C5 1.523(7)
C5 H5A 0.9800
C5 H5B 0.9800
C5 H5C 0.9800
C6 C11 1.404(7)
C6 C7 1.411(7)
C7 C8 1.399(7)
C7 C12 1.516(7)
C8 C9 1.388(7)
C8 H8 0.9500
C9 C10 1.390(7)
C9 H9 0.9500
C10 C11 1.389(7)
C10 H10 0.9500
C11 C15 1.517(7)
C12 C13 1.523(7)
C12 C14 1.532(7)
C12 H12 1.0000
C13 H13A 0.9800
C13 H13B 0.9800
C13 H13C 0.9800
C14 H14A 0.9800
C14 H14B 0.9800
C14 H14C 0.9800
C15 C17 1.533(7)
C15 C16 1.538(7)
C15 H15 1.0000
C16 H16A 0.9800
C16 H16B 0.9800
C16 H16C 0.9800
C17 H17A 0.9800
C17 H17B 0.9800
C17 H17C 0.9800
C18 C19 1.399(7)
C18 C23 1.401(7)
C19 C20 1.391(7)
C19 C24 1.506(7)
C20 C21 1.387(8)
C20 H20 0.9500
C21 C22 1.376(7)
C21 H21 0.9500
C22 C23 1.400(7)
C22 H22 0.9500
C23 C27 1.525(7)
C24 C25 1.508(9)
C24 C26 1.527(8)
C24 H24 1.0000
C25 H25A 0.9800
C25 H25B 0.9800
C25 H25C 0.9800
C26 H26A 0.9800
C26 H26B 0.9800
C26 H26C 0.9800
C27 C29 1.520(8)
C27 C28 1.526(8)
C27 H27 1.0000
C28 H28A 0.9800
C28 H28B 0.9800
C28 H28C 0.9800
C29 H29A 0.9800
C29 H29B 0.9800
C29 H29C 0.9800
C31 C32 1.515(9)
C31 H31A 0.9800
C31 H31B 0.9800
C31 H31C 0.9800
C32 C33 1.391(9)
C33 C34 1.406(9)
C33 H33 0.9500
C34 C35 1.521(8)
C35 H35A 0.9800
C35 H35B 0.9800
C35 H35C 0.9800
C36 C37 1.392(9)
C36 C41 1.442(8)
C37 C38 1.393(8)
C37 C42 1.504(10)
C38 C39 1.360(11)
C38 H38 0.9500
C39 C40 1.355(11)
C39 H39 0.9500
C40 C41 1.462(10)
C40 H40 0.9500
C41 C45A 1.500(8)
C41 C45 1.512(8)
C42 C43 1.534(9)
C42 C44 1.542(8)
C42 H42 1.0000
C43 H43A 0.9800
C43 H43B 0.9800
C43 H43C 0.9800
C44 H44A 0.9800
C44 H44B 0.9800
C44 H44C 0.9800
C45 C46 1.524(7)
C45 C47 1.525(7)
C45 H45 1.0000
C46 H46D 0.9800
C46 H46E 0.9800
C46 H46F 0.9800
C47 H47A 0.9800
C47 H47B 0.9800
C47 H47C 0.9800
C48 C49 1.398(9)
C48 C53 1.421(8)
C49 C50 1.400(9)
C49 C54 1.511(8)
C50 C51 1.376(11)
C50 H50 0.9500
C51 C52 1.360(13)
C51 H51 0.9500
C52 C53 1.393(11)
C52 H52 0.9500
C53 C57A 1.444(17)
C53 C57 1.587(13)
C54 C55 1.517(8)
C54 C56 1.533(8)
C54 H54 1.0000
C55 H55A 0.9800
C55 H55B 0.9800
C55 H55C 0.9800
C56 H56A 0.9800
C56 H56B 0.9800
C56 H56C 0.9800
C57 C58 1.530(7)
C57 C59 1.533(7)
C57 H57 1.0000
C58 H58D 0.9800
C58 H58E 0.9800
C58 H58F 0.9800
C59 H59A 0.9800
C59 H59B 0.9800
C59 H59C 0.9800
C45A C46A 1.532(7)
C45A C47A 1.534(7)
C45A H45A 1.0000
C46A H46A 0.9800
C46A H46B 0.9800
C46A H46C 0.9800
C47A H47D 0.9800
C47A H47E 0.9800
C47A H47F 0.9800
C57A C59A 1.527(7)
C57A C58A 1.529(7)
C57A H57A 1.0000
C58A H58A 0.9800
C58A H58B 0.9800
C58A H58C 0.9800
C59A H59D 0.9800
C59A H59E 0.9800
C59A H59F 0.9800
